data_7120284
loop_
_publ_author_name
'Krylov, Denis'
'Liu, Fupin'
'Avdoshenko, Stanislav'
'Spree, Lukas'
'Weise, Bruno'
'Waske, Anja'
'Wolter, A.'
'Buechner, Bernd'
'Popov, Alexey A.'

_publ_section_title
;
 Record-high thermal barrier of the relaxation of magnetization in the
 nitride clusterfullerene Dy2ScN@C80-Ih
;
_journal_name_full 'Chem. Commun.'
_journal_paper_doi 10.1039/C7CC03580B
_journal_year 2017
_chemical_formula_moiety ;Dy2ScNC80/2(C6H6);
_chemical_formula_sum 'C128 H56 Dy2 N5 Ni Sc'
_chemical_formula_weight 2092.44
_chemical_name_common ;Dy2ScN@Ih(7)-C80/Ni(OEP)/2(C6H6);
_space_group_crystal_system triclinic
_space_group_IT_number 2
_space_group_name_Hall '-P 1'
_space_group_name_H-M_alt 'P -1'
_symmetry_space_group_name_Hall '-P 1'
_symmetry_space_group_name_H-M 'P -1'
_atom_sites_solution_hydrogens geom
_audit_creation_method SHELXL-2016/6
_audit_update_record
;
2017-04-30 deposited with the CCDC.
2017-06-15 downloaded from the CCDC.
;
_cell_angle_alpha 81.08(3)
_cell_angle_beta 74.46(3)
_cell_angle_gamma 86.41(3)
_cell_formula_units_Z 2
_cell_length_a 14.700(3)
_cell_length_b 15.380(3)
_cell_length_c 17.710(4)
_cell_measurement_reflns_used 54506
_cell_measurement_temperature 100(2)
_cell_measurement_theta_max 28.575
_cell_measurement_theta_min 1.058
_cell_volume 3810.0(15)
_computing_cell_refinement XDS
_computing_data_collection XDS
_computing_data_reduction XDS
_computing_structure_refinement 'SHELXL-2016/6 (Sheldrick, 2016)'
_computing_structure_solution 'SHELXT 2014/5 (Sheldrick, 2014)'
_diffrn_ambient_temperature 100(2)
_diffrn_measured_fraction_theta_full 0.898
_diffrn_measured_fraction_theta_max 0.880
_diffrn_measurement_device_type MAR225CCD
_diffrn_measurement_method 'phi scan'
_diffrn_radiation_type synchrotron
_diffrn_radiation_wavelength 0.896
_diffrn_reflns_av_R_equivalents 0.0744
_diffrn_reflns_av_unetI/netI 0.0611
_diffrn_reflns_Laue_measured_fraction_full 0.898
_diffrn_reflns_Laue_measured_fraction_max 0.880
_diffrn_reflns_limit_h_max 18
_diffrn_reflns_limit_h_min -18
_diffrn_reflns_limit_k_max 19
_diffrn_reflns_limit_k_min -19
_diffrn_reflns_limit_l_max 22
_diffrn_reflns_limit_l_min -22
_diffrn_reflns_number 54349
_diffrn_reflns_point_group_measured_fraction_full 0.898
_diffrn_reflns_point_group_measured_fraction_max 0.880
_diffrn_reflns_theta_full 32.520
_diffrn_reflns_theta_max 34.546
_diffrn_reflns_theta_min 1.690
_diffrn_source 'BESSY BL MX-14.3'
_exptl_absorpt_coefficient_mu 4.206
_exptl_absorpt_correction_type none
_exptl_crystal_colour black
_exptl_crystal_density_diffrn 1.824
_exptl_crystal_description block
_exptl_crystal_F_000 2080
_exptl_crystal_size_max 0.2
_exptl_crystal_size_mid 0.1
_exptl_crystal_size_min 0.1
_refine_diff_density_max 6.495
_refine_diff_density_min -3.006
_refine_diff_density_rms 0.219
_refine_ls_extinction_method none
_refine_ls_goodness_of_fit_ref 1.062
_refine_ls_hydrogen_treatment constr
_refine_ls_matrix_type full
_refine_ls_number_parameters 1238
_refine_ls_number_reflns 14242
_refine_ls_number_restraints 1152
_refine_ls_restrained_S_all 1.113
_refine_ls_R_factor_all 0.0992
_refine_ls_R_factor_gt 0.0923
_refine_ls_shift/su_max 15.000
_refine_ls_shift/su_mean 0.029
_refine_ls_structure_factor_coef Fsqd
_refine_ls_weighting_details 'w=1/[\s^2^(Fo^2^)+(0.1239P)^2^+57.4517P] where P=(Fo^2^+2Fc^2^)/3'
_refine_ls_weighting_scheme calc
_refine_ls_wR_factor_gt 0.2369
_refine_ls_wR_factor_ref 0.2458
_reflns_Friedel_coverage 0.000
_reflns_number_gt 12882
_reflns_number_total 14242
_reflns_threshold_expression 'I > 2\s(I)'
_cod_data_source_file c7cc03580b2.cif
_cod_data_source_block shelx
_cod_database_code 7120284
_shelx_shelxl_version_number 2016/6
_shelx_space_group_comment
;
The symmetry employed for this shelxl refinement is uniquely defined
by the following loop, which should always be used as a source of
symmetry information in preference to the above space-group names.
They are only intended as comments.
;

loop_
_space_group_symop_operation_xyz
'x, y, z'
'-x, -y, -z'

loop_
_atom_site_label
_atom_site_type_symbol
_atom_site_fract_x
_atom_site_fract_y
_atom_site_fract_z
_atom_site_U_iso_or_equiv
_atom_site_adp_type
_atom_site_occupancy
_atom_site_site_symmetry_order
_atom_site_calc_flag
_atom_site_refinement_flags_posn
_atom_site_refinement_flags_adp
_atom_site_refinement_flags_occupancy
_atom_site_disorder_assembly
_atom_site_disorder_group
Dy1 Dy 0.54981(4) 0.15395(5) 0.16760(4) 0.0229(2) Uani 0.6935(18) 1 d . U P A 1
Dy2 Dy 0.41425(11) 0.22352(6) 0.35042(5) 0.0556(4) Uani 0.6935(18) 1 d . . P A 1
Sc1 Sc 0.31919(12) 0.24447(12) 0.20212(10) 0.0045(3) Uani 0.6935(18) 1 d . . P A 1
N1 N 0.4336(5) 0.2133(5) 0.2380(4) 0.0244(11) Uani 1 1 d . U . A 1
Dy3 Dy 0.54151(11) 0.11885(13) 0.20989(15) 0.0398(5) Uani 0.3065(18) 1 d . U P A 2
Dy4 Dy 0.36801(14) 0.28348(12) 0.17083(9) 0.0415(6) Uani 0.3065(18) 1 d . U P A 2
Sc2 Sc 0.3856(4) 0.1887(5) 0.3523(4) 0.0228(13) Uani 0.3065(18) 1 d . U P A 2
C1A C 0.2124(6) 0.3467(6) 0.3438(5) 0.0306(11) Uani 1 1 d . U . A 1
C2A C 0.1924(6) 0.2604(6) 0.3933(5) 0.0279(11) Uani 1 1 d . U . A 1
C3A C 0.1587(6) 0.2020(6) 0.3516(5) 0.0278(11) Uani 1 1 d . U . A 1
C4A C 0.1537(6) 0.2518(6) 0.2752(5) 0.0291(11) Uani 1 1 d . U . A 1
C5A C 0.1843(6) 0.3386(6) 0.2708(5) 0.0315(11) Uani 1 1 d . U . A 1
C6A C 0.2318(6) 0.3910(6) 0.1973(5) 0.0310(11) Uani 1 1 d . U . A 1
C7A C 0.2410(6) 0.3505(6) 0.1254(5) 0.0281(11) Uani 1 1 d . U . A 1
C8A C 0.2142(6) 0.2620(6) 0.1295(5) 0.0276(11) Uani 1 1 d . U . A 1
C9A C 0.1706(6) 0.2086(7) 0.2060(5) 0.0287(11) Uani 1 1 d . U . A 1
C10A C 0.1928(6) 0.1169(6) 0.2164(5) 0.0279(11) Uani 1 1 d . U . A 1
C11A C 0.2604(6) 0.0762(6) 0.1562(5) 0.0271(11) Uani 1 1 d . U . A 1
C12A C 0.3117(6) 0.1269(6) 0.0848(4) 0.0246(10) Uani 1 1 d . U . A 1
C13A C 0.2859(6) 0.2186(6) 0.0735(4) 0.0247(10) Uani 1 1 d . U . A 1
C14A C 0.3590(6) 0.2796(6) 0.0325(4) 0.0225(10) Uani 1 1 d . U . A 1
C15A C 0.4565(5) 0.2536(5) 0.0025(4) 0.0181(10) Uani 1 1 d . U . A 1
C16A C 0.4787(6) 0.1622(5) 0.0095(4) 0.0208(10) Uani 1 1 d . U . A 1
C17A C 0.4048(6) 0.1000(5) 0.0519(4) 0.0231(10) Uani 1 1 d . U . A 1
C18A C 0.4476(7) 0.0263(5) 0.0903(4) 0.0251(10) Uani 1 1 d . U . A 1
C19A C 0.5488(7) 0.0411(5) 0.0707(4) 0.0266(11) Uani 1 1 d . U . A 1
C20A C 0.5688(6) 0.1280(5) 0.0208(4) 0.0243(10) Uani 1 1 d . U . A 1
C21A C 0.6370(6) 0.1839(6) 0.0245(4) 0.0256(11) Uani 1 1 d . U . A 1
C22A C 0.6986(6) 0.1505(6) 0.0750(5) 0.0292(11) Uani 1 1 d . U . A 1
C23A C 0.6811(6) 0.0605(6) 0.1238(5) 0.0299(11) Uani 1 1 d . U . A 1
C24A C 0.6055(7) 0.0082(6) 0.1235(5) 0.0296(11) Uani 1 1 d . U . A 1
C25A C 0.5530(7) -0.0395(5) 0.1987(5) 0.0292(11) Uani 1 1 d . U . A 1
C26A C 0.5771(6) -0.0316(5) 0.2729(5) 0.0285(11) Uani 1 1 d . U . A 1
C27A C 0.6448(6) 0.0238(6) 0.2751(5) 0.0284(11) Uani 1 1 d . U . A 1
C28A C 0.6998(6) 0.0713(6) 0.2007(5) 0.0316(11) Uani 1 1 d . U . A 1
C29A C 0.7249(6) 0.1600(6) 0.1986(5) 0.0287(11) Uani 1 1 d . U . A 1
C30A C 0.7041(6) 0.2067(6) 0.2676(5) 0.0276(11) Uani 1 1 d . U . A 1
C31A C 0.6572(6) 0.1550(6) 0.3416(5) 0.0250(10) Uani 1 1 d . U . A 1
C32A C 0.6294(6) 0.0692(6) 0.3436(5) 0.0242(10) Uani 1 1 d . U . A 1
C33A C 0.5430(6) 0.0562(5) 0.4069(4) 0.0207(10) Uani 1 1 d . U . A 1
C34A C 0.5186(5) 0.1342(5) 0.4445(4) 0.0193(10) Uani 1 1 d . U . A 1
C35A C 0.5921(6) 0.1970(6) 0.4024(4) 0.0240(10) Uani 1 1 d . U . A 1
C36A C 0.5704(7) 0.2867(6) 0.3916(5) 0.0289(11) Uani 1 1 d . U . A 1
C37A C 0.4756(7) 0.3165(6) 0.4290(5) 0.0276(11) Uani 1 1 d . U . A 1
C38A C 0.4007(6) 0.2547(5) 0.4765(4) 0.0233(10) Uani 1 1 d . U . A 1
C39A C 0.4231(6) 0.1607(5) 0.4810(4) 0.0180(10) Uani 1 1 d . U . A 1
C40A C 0.3530(5) 0.1029(5) 0.4755(4) 0.0173(10) Uani 1 1 d . U . A 1
C41A C 0.2623(5) 0.1352(5) 0.4614(4) 0.0213(10) Uani 1 1 d . U . A 1
C42A C 0.2446(6) 0.2296(6) 0.4505(4) 0.0261(11) Uani 1 1 d . U . A 1
C43A C 0.3109(6) 0.2876(6) 0.4598(4) 0.0266(11) Uani 1 1 d . U . A 1
C44A C 0.3328(7) 0.3697(6) 0.4044(5) 0.0294(11) Uani 1 1 d . U . A 1
C45A C 0.4329(7) 0.3882(6) 0.3859(5) 0.0294(11) Uani 1 1 d . U . A 1
C46A C 0.4811(8) 0.4343(6) 0.3101(5) 0.0325(11) Uani 1 1 d . U . A 1
C47A C 0.4239(8) 0.4689(6) 0.2570(5) 0.0323(11) Uani 1 1 d . U . A 1
C48A C 0.3301(7) 0.4516(6) 0.2738(5) 0.0320(11) Uani 1 1 d . U . A 1
C49A C 0.2807(7) 0.3988(6) 0.3465(5) 0.0315(11) Uani 1 1 d . U . A 1
C50A C 0.3019(7) 0.4440(6) 0.2015(5) 0.0310(11) Uani 1 1 d . U . A 1
C51A C 0.3871(7) 0.4592(5) 0.1396(5) 0.0299(11) Uani 1 1 d . U . A 1
C52A C 0.4646(7) 0.4738(6) 0.1732(5) 0.0317(11) Uani 1 1 d . U . A 1
C53A C 0.5566(7) 0.4445(6) 0.1425(5) 0.0322(11) Uani 1 1 d . U . A 1
C54A C 0.5744(6) 0.4050(6) 0.0725(5) 0.0274(11) Uani 1 1 d . U . A 1
C55A C 0.5002(6) 0.3899(5) 0.0381(4) 0.0206(10) Uani 1 1 d . U . A 1
C56A C 0.4036(6) 0.4145(5) 0.0710(4) 0.0255(11) Uani 1 1 d . U . A 1
C57A C 0.3316(6) 0.3621(6) 0.0642(4) 0.0255(10) Uani 1 1 d . U . A 1
C58A C 0.5248(5) 0.3104(5) 0.0039(4) 0.0176(10) Uani 1 1 d . U . A 1
C59A C 0.6158(6) 0.2774(5) 0.0165(4) 0.0217(10) Uani 1 1 d . U . A 1
C60A C 0.6441(6) 0.3356(6) 0.0594(5) 0.0261(11) Uani 1 1 d . U . A 1
C61A C 0.6973(6) 0.3021(6) 0.1151(5) 0.0286(11) Uani 1 1 d . U . A 1
C62A C 0.7233(6) 0.2103(6) 0.1213(5) 0.0286(11) Uani 1 1 d . U . A 1
C63A C 0.6867(6) 0.2964(7) 0.2585(5) 0.0300(11) Uani 1 1 d . U . A 1
C64A C 0.6826(7) 0.3448(6) 0.1829(5) 0.0310(11) Uani 1 1 d . U . A 1
C65A C 0.6168(7) 0.4142(6) 0.1950(5) 0.0337(11) Uani 1 1 d . U . A 1
C66A C 0.5761(7) 0.4107(6) 0.2794(5) 0.0336(11) Uani 1 1 d . U . A 1
C67A C 0.6199(7) 0.3388(6) 0.3180(5) 0.0312(11) Uani 1 1 d . U . A 1
C68A C 0.1825(6) 0.1124(6) 0.3589(5) 0.0267(11) Uani 1 1 d . U . A 1
C69A C 0.1967(6) 0.0692(6) 0.2916(5) 0.0281(11) Uani 1 1 d . U . A 1
C70A C 0.2643(7) 0.0008(6) 0.2792(5) 0.0290(11) Uani 1 1 d . U . A 1
C71A C 0.3219(7) -0.0298(6) 0.3308(5) 0.0276(11) Uani 1 1 d . U . A 1
C72A C 0.3049(6) 0.0100(5) 0.4014(4) 0.0239(11) Uani 1 1 d . U . A 1
C73A C 0.2345(6) 0.0788(6) 0.4164(4) 0.0242(11) Uani 1 1 d . U . A 1
C74A C 0.3779(5) 0.0249(5) 0.4371(4) 0.0185(10) Uani 1 1 d . U . A 1
C75A C 0.4734(6) 0.0018(5) 0.4016(4) 0.0207(10) Uani 1 1 d . U . A 1
C76A C 0.4907(6) -0.0454(5) 0.3338(5) 0.0257(11) Uani 1 1 d . U . A 1
C77A C 0.4167(7) -0.0580(5) 0.3006(5) 0.0272(11) Uani 1 1 d . U . A 1
C78A C 0.4546(7) -0.0547(5) 0.2166(5) 0.0279(11) Uani 1 1 d . U . A 1
C79A C 0.3980(7) -0.0207(5) 0.1641(5) 0.0264(11) Uani 1 1 d . U . A 1
C80A C 0.3036(7) 0.0027(6) 0.1945(5) 0.0283(11) Uani 1 1 d . U . A 1
Ni1P Ni 0.07338(5) 0.45942(5) 0.41976(4) 0.00117(18) Uani 1 1 d . . . B 1
N1P N 0.1143(3) 0.4304(3) 0.5179(3) 0.0024(8) Uani 1 1 d . U . B 1
N2P N -0.0033(3) 0.3538(3) 0.4497(3) 0.0025(8) Uani 1 1 d . U . B 1
N3P N 0.0366(3) 0.4856(3) 0.3195(3) 0.0039(8) Uani 1 1 d . U . B 1
N4P N 0.1545(3) 0.5624(3) 0.3879(3) 0.0042(8) Uani 1 1 d . U . B 1
C1P C 0.1917(4) 0.4302(4) 0.6170(3) 0.0053(8) Uani 1 1 d . U . B 1
C2P C 0.1386(4) 0.3589(4) 0.6371(3) 0.0060(8) Uani 1 1 d . U . B 1
C3P C 0.0891(4) 0.3585(4) 0.5763(3) 0.0031(8) Uani 1 1 d . U . B 1
C4P C 0.0288(4) 0.2963(4) 0.5764(3) 0.0038(9) Uani 1 1 d . U . B 1
H4P H 0.014635 0.252707 0.620175 0.005 Uiso 1 1 calc R U . B 1
C5P C -0.0141(4) 0.2923(4) 0.5157(3) 0.0032(8) Uani 1 1 d . U . B 1
C6P C -0.0732(4) 0.2224(4) 0.5149(3) 0.0053(9) Uani 1 1 d . U . B 1
C7P C -0.1013(4) 0.2404(4) 0.4468(3) 0.0059(9) Uani 1 1 d . U . B 1
C8P C -0.0575(4) 0.3238(4) 0.4064(3) 0.0043(8) Uani 1 1 d . U . B 1
C9P C -0.0685(4) 0.3629(4) 0.3348(3) 0.0040(9) Uani 1 1 d . U . B 1
H9P H -0.108813 0.337352 0.312446 0.005 Uiso 1 1 calc R U . B 1
C10P C -0.0224(4) 0.4392(4) 0.2934(3) 0.0050(8) Uani 1 1 d . U . B 1
C11P C -0.0296(4) 0.4767(5) 0.2152(3) 0.0094(9) Uani 1 1 d . U . B 1
C12P C 0.0263(5) 0.5472(5) 0.1939(4) 0.0112(9) Uani 1 1 d . U . B 1
C13P C 0.0675(4) 0.5536(4) 0.2590(3) 0.0064(8) Uani 1 1 d . U . B 1
C14P C 0.1287(4) 0.6159(4) 0.2582(3) 0.0077(9) Uani 1 1 d . U . B 1
H14P H 0.143676 0.658923 0.214014 0.009 Uiso 1 1 calc R U . B 1
C15P C 0.1707(4) 0.6199(4) 0.3190(3) 0.0065(9) Uani 1 1 d . U . B 1
C16P C 0.2361(4) 0.6867(4) 0.3179(4) 0.0078(9) Uani 1 1 d . U . B 1
C17P C 0.2604(4) 0.6706(4) 0.3873(3) 0.0070(9) Uani 1 1 d . U . B 1
C18P C 0.2097(4) 0.5909(4) 0.4305(3) 0.0056(9) Uani 1 1 d . U . B 1
C19P C 0.2210(4) 0.5509(4) 0.5025(3) 0.0051(9) Uani 1 1 d . U . B 1
H19P H 0.260587 0.576786 0.525357 0.006 Uiso 1 1 calc R U . B 1
C20P C 0.1770(4) 0.4752(4) 0.5423(3) 0.0038(8) Uani 1 1 d . U . B 1
C21P C 0.2608(4) 0.4592(4) 0.6573(4) 0.0078(10) Uani 1 1 d . U . B 1
H21A H 0.242197 0.435974 0.713221 0.009 Uiso 1 1 calc R U . B 1
H21B H 0.259115 0.522934 0.652371 0.009 Uiso 1 1 calc R U . B 1
C22P C 0.3611(5) 0.4273(5) 0.6210(4) 0.0168(13) Uani 1 1 d . U . B 1
H22A H 0.403327 0.446709 0.647727 0.025 Uiso 1 1 calc R U . B 1
H22B H 0.363137 0.364215 0.626625 0.025 Uiso 1 1 calc R U . B 1
H22C H 0.380037 0.451080 0.565843 0.025 Uiso 1 1 calc R U . B 1
C23P C 0.1318(5) 0.2870(4) 0.7067(4) 0.0097(10) Uani 1 1 d . U . B 1
H23A H 0.066431 0.270128 0.728186 0.012 Uiso 1 1 calc R U . B 1
H23B H 0.151770 0.309668 0.747729 0.012 Uiso 1 1 calc R U . B 1
C24P C 0.1926(6) 0.2049(5) 0.6846(4) 0.0185(14) Uani 1 1 d . U . B 1
H24A H 0.185765 0.161414 0.730816 0.028 Uiso 1 1 calc R U . B 1
H24B H 0.172319 0.181334 0.644891 0.028 Uiso 1 1 calc R U . B 1
H24C H 0.257672 0.220880 0.664437 0.028 Uiso 1 1 calc R U . B 1
C25P C -0.0946(5) 0.1430(4) 0.5776(4) 0.0094(10) Uani 1 1 d . U . B 1
H25A H -0.145714 0.111431 0.569832 0.011 Uiso 1 1 calc R U . B 1
H25B H -0.115904 0.162478 0.629118 0.011 Uiso 1 1 calc R U . B 1
C26P C -0.0094(5) 0.0801(4) 0.5767(4) 0.0148(13) Uani 1 1 d . U . B 1
H26A H -0.026994 0.030932 0.617758 0.022 Uiso 1 1 calc R U . B 1
H26B H 0.011238 0.059514 0.526247 0.022 Uiso 1 1 calc R U . B 1
H26C H 0.041058 0.110577 0.585551 0.022 Uiso 1 1 calc R U . B 1
C27P C -0.1614(4) 0.1883(4) 0.4152(4) 0.0096(10) Uani 1 1 d . U . B 1
H27A H -0.204901 0.227859 0.393309 0.012 Uiso 1 1 calc R U . B 1
H27B H -0.198426 0.147751 0.458374 0.012 Uiso 1 1 calc R U . B 1
C28P C -0.1027(5) 0.1359(5) 0.3508(5) 0.0204(14) Uani 1 1 d . U . B 1
H28A H -0.144153 0.103466 0.332289 0.031 Uiso 1 1 calc R U . B 1
H28B H -0.066896 0.175742 0.307351 0.031 Uiso 1 1 calc R U . B 1
H28C H -0.060422 0.095652 0.372402 0.031 Uiso 1 1 calc R U . B 1
C29P C -0.0851(5) 0.4386(5) 0.1685(4) 0.0122(11) Uani 1 1 d . U . B 1
H29A H -0.094355 0.483358 0.125979 0.015 Uiso 1 1 calc R U . B 1
H29B H -0.146911 0.422467 0.202768 0.015 Uiso 1 1 calc R U . B 1
C30P C -0.0365(6) 0.3570(6) 0.1327(4) 0.0217(15) Uani 1 1 d . U . B 1
H30A H -0.074833 0.335578 0.103721 0.033 Uiso 1 1 calc R U . B 1
H30B H 0.024151 0.372727 0.097735 0.033 Uiso 1 1 calc R U . B 1
H30C H -0.028421 0.311817 0.174549 0.033 Uiso 1 1 calc R U . B 1
C31P C 0.0500(5) 0.6078(5) 0.1157(4) 0.0183(11) Uani 1 1 d . U . B 1
H31A H 0.056782 0.667143 0.125266 0.022 Uiso 1 1 calc R U . B 1
H31B H -0.001607 0.608607 0.091018 0.022 Uiso 1 1 calc R U . B 1
C32P C 0.1413(6) 0.5789(7) 0.0590(5) 0.0349(19) Uani 1 1 d . U . B 1
H32A H 0.153784 0.618867 0.010267 0.052 Uiso 1 1 calc R U . B 1
H32B H 0.192790 0.579093 0.082747 0.052 Uiso 1 1 calc R U . B 1
H32C H 0.134431 0.520588 0.048517 0.052 Uiso 1 1 calc R U . B 1
C33P C 0.2732(5) 0.7576(4) 0.2496(4) 0.0126(11) Uani 1 1 d . U . B 1
H33A H 0.290762 0.807441 0.269770 0.015 Uiso 1 1 calc R U . B 1
H33B H 0.223126 0.777361 0.224251 0.015 Uiso 1 1 calc R U . B 1
C34P C 0.3577(6) 0.7279(5) 0.1883(4) 0.0208(15) Uani 1 1 d . U . B 1
H34A H 0.378041 0.775706 0.146389 0.031 Uiso 1 1 calc R U . B 1
H34B H 0.408088 0.709543 0.212621 0.031 Uiso 1 1 calc R U . B 1
H34C H 0.340418 0.679448 0.167079 0.031 Uiso 1 1 calc R U . B 1
C35P C 0.3256(5) 0.7201(4) 0.4160(4) 0.0097(10) Uani 1 1 d . U . B 1
H35A H 0.303550 0.716344 0.473159 0.012 Uiso 1 1 calc R U . B 1
H35B H 0.323723 0.781680 0.393639 0.012 Uiso 1 1 calc R U . B 1
C36P C 0.4274(5) 0.6858(6) 0.3943(4) 0.0210(15) Uani 1 1 d . U . B 1
H36A H 0.465945 0.719926 0.414142 0.031 Uiso 1 1 calc R U . B 1
H36B H 0.430133 0.625212 0.417269 0.031 Uiso 1 1 calc R U . B 1
H36C H 0.450314 0.690573 0.337718 0.031 Uiso 1 1 calc R U . B 1
C1S C 0.6551(4) 0.7467(3) 0.1714(3) 0.032(2) Uani 1 1 d G . . C 1
H1S H 0.603540 0.773067 0.203475 0.038 Uiso 1 1 calc R U . C 1
C2S C 0.7347(4) 0.7955(3) 0.1315(4) 0.039(2) Uani 1 1 d G . . C 1
H2S H 0.736325 0.854468 0.136918 0.047 Uiso 1 1 calc R U . C 1
C3S C 0.8117(3) 0.7560(3) 0.0835(4) 0.035(2) Uani 1 1 d G . . C 1
H3S H 0.864958 0.788649 0.056781 0.042 Uiso 1 1 calc R U . C 1
C4S C 0.8092(3) 0.6678(3) 0.0753(3) 0.0244(18) Uani 1 1 d G . . C 1
H4S H 0.860809 0.641430 0.043201 0.029 Uiso 1 1 calc R U . C 1
C5S C 0.7297(4) 0.6190(3) 0.1152(3) 0.0210(16) Uani 1 1 d G . . C 1
H5S H 0.728025 0.560028 0.109758 0.025 Uiso 1 1 calc R U . C 1
C6S C 0.6526(3) 0.6585(3) 0.1632(3) 0.0231(17) Uani 1 1 d G . . C 1
H6S H 0.599390 0.625845 0.189895 0.028 Uiso 1 1 calc R U . C 1
C11S C 0.1204(6) -0.0819(7) 0.1087(5) 0.074(3) Uani 1 1 d G U . . .
H11S H 0.167034 -0.124715 0.095294 0.088 Uiso 1 1 calc R U . . .
C12S C 0.1085(7) -0.0119(8) 0.0520(4) 0.093(4) Uani 1 1 d G U . . .
H12S H 0.147223 -0.007959 0.000633 0.112 Uiso 1 1 calc R U . . .
C13S C 0.0389(8) 0.0521(7) 0.0721(5) 0.100(4) Uani 1 1 d G U . . .
H13S H 0.030931 0.098893 0.034147 0.121 Uiso 1 1 calc R U . . .
C14S C -0.0189(6) 0.0462(6) 0.1489(6) 0.076(3) Uani 1 1 d G U . . .
H14S H -0.065551 0.088990 0.162323 0.091 Uiso 1 1 calc R U . . .
C15S C -0.0071(6) -0.0238(7) 0.2056(4) 0.064(3) Uani 1 1 d G U . . .
H15S H -0.045741 -0.027764 0.256985 0.077 Uiso 1 1 calc R U . . .
C16S C 0.0626(7) -0.0878(6) 0.1855(5) 0.067(3) Uani 1 1 d G U . . .
H16S H 0.070550 -0.134617 0.223472 0.081 Uiso 1 1 calc R U . . .

loop_
_atom_site_aniso_label
_atom_site_aniso_U_11
_atom_site_aniso_U_22
_atom_site_aniso_U_33
_atom_site_aniso_U_23
_atom_site_aniso_U_13
_atom_site_aniso_U_12
Dy1 0.0134(3) 0.0275(4) 0.0212(3) -0.0102(3) 0.0079(2) 0.0114(2)
Dy2 0.1222(11) 0.0366(5) 0.0111(3) -0.0114(3) -0.0274(5) 0.0392(6)
Sc1 0.0003(7) 0.0055(8) 0.0081(8) -0.0014(6) -0.0013(6) 0.0002(7)
N1 0.026(2) 0.030(2) 0.0158(18) -0.0123(18) -0.0040(17) 0.019(2)
Dy3 0.0270(8) 0.0354(9) 0.0571(13) -0.0212(9) -0.0096(7) 0.0282(7)
Dy4 0.0561(12) 0.0464(10) 0.0288(8) -0.0003(7) -0.0310(8) 0.0239(10)
Sc2 0.014(2) 0.037(3) 0.011(2) -0.008(2) 0.0051(16) 0.015(2)
C1A 0.029(2) 0.033(2) 0.0188(19) 0.0006(18) 0.0041(18) 0.0232(19)
C2A 0.0210(19) 0.035(2) 0.0171(18) 0.0037(18) 0.0046(17) 0.0168(19)
C3A 0.0156(19) 0.040(2) 0.0196(19) 0.0073(18) 0.0010(17) 0.0068(19)
C4A 0.0169(19) 0.043(2) 0.0215(19) 0.0056(19) -0.0033(17) 0.0110(19)
C5A 0.026(2) 0.038(2) 0.0218(19) 0.0046(18) -0.0005(18) 0.0208(19)
C6A 0.032(2) 0.033(2) 0.0204(19) 0.0065(18) -0.0049(18) 0.0220(19)
C7A 0.0257(19) 0.038(2) 0.0183(18) 0.0073(18) -0.0111(17) 0.0151(19)
C8A 0.0225(19) 0.042(2) 0.0190(18) 0.0058(18) -0.0133(17) 0.0059(19)
C9A 0.0195(19) 0.044(2) 0.0220(19) 0.0059(19) -0.0105(17) 0.0014(19)
C10A 0.0237(19) 0.039(2) 0.0235(19) 0.0038(18) -0.0122(17) -0.012(2)
C11A 0.033(2) 0.032(2) 0.0217(19) -0.0008(18) -0.0154(17) -0.013(2)
C12A 0.034(2) 0.031(2) 0.0155(18) -0.0032(17) -0.0161(17) -0.0083(19)
C13A 0.0268(19) 0.036(2) 0.0154(18) 0.0016(17) -0.0150(16) -0.0015(19)
C14A 0.0253(19) 0.031(2) 0.0126(17) 0.0017(17) -0.0114(16) 0.0032(18)
C15A 0.0229(15) 0.0206(15) 0.0107(14) 0.0002(13) -0.0062(12) 0.0015(13)
C16A 0.035(2) 0.0211(19) 0.0063(16) -0.0051(16) -0.0042(16) 0.0026(18)
C17A 0.040(2) 0.0234(19) 0.0110(17) -0.0078(16) -0.0117(17) -0.0044(19)
C18A 0.046(2) 0.0181(19) 0.0142(18) -0.0099(17) -0.0083(17) -0.0003(19)
C19A 0.044(2) 0.0198(19) 0.0136(18) -0.0089(17) -0.0029(18) 0.0098(19)
C20A 0.036(2) 0.0229(19) 0.0092(17) -0.0046(17) 0.0005(17) 0.0099(19)
C21A 0.0281(19) 0.029(2) 0.0119(18) 0.0024(17) 0.0027(17) 0.0107(18)
C22A 0.026(2) 0.035(2) 0.0180(19) 0.0039(18) 0.0029(17) 0.0118(19)
C23A 0.030(2) 0.031(2) 0.0193(19) 0.0011(18) 0.0029(18) 0.0189(19)
C24A 0.040(2) 0.024(2) 0.0183(19) -0.0030(17) -0.0001(18) 0.0162(19)
C25A 0.044(2) 0.0172(19) 0.0204(19) -0.0021(17) -0.0023(18) 0.0140(19)
C26A 0.036(2) 0.0212(19) 0.0213(19) 0.0030(17) -0.0031(18) 0.0149(18)
C27A 0.0267(19) 0.0309(19) 0.0220(18) 0.0046(18) -0.0051(17) 0.0154(18)
C28A 0.025(2) 0.038(2) 0.0236(19) 0.0048(18) -0.0006(18) 0.0140(19)
C29A 0.0166(19) 0.042(2) 0.0239(19) 0.0043(19) -0.0053(17) 0.0034(19)
C30A 0.0181(19) 0.042(2) 0.0247(19) 0.0045(19) -0.0132(17) -0.0045(19)
C31A 0.0196(18) 0.038(2) 0.0207(18) 0.0042(17) -0.0158(16) -0.0003(18)
C32A 0.0220(15) 0.0288(16) 0.0214(15) 0.0026(13) -0.0099(13) 0.0057(14)
C33A 0.0209(15) 0.0230(15) 0.0181(14) 0.0029(13) -0.0094(12) 0.0038(13)
C34A 0.0208(15) 0.0240(15) 0.0154(14) 0.0015(13) -0.0113(12) 0.0002(13)
C35A 0.0242(18) 0.035(2) 0.0189(18) 0.0020(17) -0.0177(16) -0.0044(18)
C36A 0.036(2) 0.034(2) 0.0220(19) -0.0021(18) -0.0156(17) -0.009(2)
C37A 0.041(2) 0.028(2) 0.0183(18) -0.0065(17) -0.0134(17) -0.004(2)
C38A 0.036(2) 0.024(2) 0.0116(17) -0.0054(17) -0.0073(17) 0.0012(19)
C39A 0.0249(18) 0.0209(18) 0.0095(16) -0.0001(16) -0.0084(15) 0.0007(17)
C40A 0.0196(15) 0.0190(15) 0.0115(14) 0.0027(13) -0.0041(12) 0.0012(13)
C41A 0.0206(19) 0.0260(19) 0.0106(17) 0.0070(16) 0.0013(16) 0.0029(18)
C42A 0.0252(19) 0.030(2) 0.0128(18) 0.0048(17) 0.0042(17) 0.0122(18)
C43A 0.035(2) 0.026(2) 0.0133(18) -0.0041(17) 0.0005(17) 0.0099(19)
C44A 0.045(2) 0.024(2) 0.0161(18) -0.0093(17) -0.0013(18) 0.013(2)
C45A 0.048(2) 0.024(2) 0.0189(19) -0.0105(17) -0.0092(18) 0.000(2)
C46A 0.051(2) 0.024(2) 0.0253(19) -0.0078(18) -0.0116(19) -0.005(2)
C47A 0.052(2) 0.018(2) 0.025(2) -0.0042(18) -0.0072(19) 0.004(2)
C48A 0.048(2) 0.0200(19) 0.0217(19) -0.0035(17) -0.0029(19) 0.0164(19)
C49A 0.042(2) 0.026(2) 0.0191(19) -0.0048(18) 0.0004(18) 0.0201(19)
C50A 0.042(2) 0.0220(19) 0.0213(19) 0.0032(17) -0.0036(18) 0.0191(19)
C51A 0.043(2) 0.0181(19) 0.0219(19) 0.0050(17) -0.0046(18) 0.0114(19)
C52A 0.049(2) 0.0169(19) 0.025(2) 0.0022(18) -0.0059(19) -0.001(2)
C53A 0.044(2) 0.024(2) 0.0256(19) 0.0043(18) -0.0051(19) -0.011(2)
C54A 0.033(2) 0.0237(19) 0.0202(18) 0.0079(17) -0.0023(17) -0.0092(19)
C55A 0.0247(15) 0.0188(15) 0.0154(14) 0.0041(13) -0.0040(13) 0.0000(14)
C56A 0.0320(19) 0.0230(19) 0.0176(18) 0.0052(17) -0.0067(17) 0.0086(18)
C57A 0.0274(19) 0.033(2) 0.0157(18) 0.0040(17) -0.0113(17) 0.0089(18)
C58A 0.0203(15) 0.0188(15) 0.0113(14) 0.0024(12) -0.0029(12) 0.0006(13)
C59A 0.0224(19) 0.0254(19) 0.0104(17) 0.0062(16) 0.0019(16) 0.0020(18)
C60A 0.0251(19) 0.029(2) 0.0180(18) 0.0086(18) -0.0003(17) -0.0080(19)
C61A 0.0223(19) 0.036(2) 0.0231(19) 0.0064(18) -0.0021(18) -0.0103(19)
C62A 0.0176(19) 0.039(2) 0.0227(19) 0.0062(18) -0.0002(17) 0.0008(19)
C63A 0.026(2) 0.040(2) 0.028(2) 0.0016(19) -0.0133(17) -0.014(2)
C64A 0.030(2) 0.036(2) 0.027(2) 0.0044(19) -0.0085(18) -0.015(2)
C65A 0.042(2) 0.030(2) 0.029(2) 0.0017(18) -0.0079(19) -0.016(2)
C66A 0.045(2) 0.029(2) 0.029(2) -0.0042(18) -0.0118(19) -0.014(2)
C67A 0.036(2) 0.035(2) 0.0274(19) -0.0020(18) -0.0160(18) -0.015(2)
C68A 0.0187(19) 0.037(2) 0.0191(19) 0.0069(18) -0.0006(17) -0.0050(19)
C69A 0.0246(19) 0.036(2) 0.0222(19) 0.0064(18) -0.0063(17) -0.013(2)
C70A 0.035(2) 0.028(2) 0.0221(19) 0.0035(18) -0.0067(18) -0.014(2)
C71A 0.037(2) 0.022(2) 0.0196(19) 0.0060(18) -0.0038(18) -0.0088(19)
C72A 0.0273(19) 0.0233(19) 0.0157(18) 0.0083(17) -0.0013(17) -0.0072(19)
C73A 0.0211(19) 0.030(2) 0.0142(18) 0.0097(17) 0.0018(17) -0.0050(19)
C74A 0.0219(15) 0.0178(15) 0.0136(14) 0.0033(13) -0.0041(12) 0.0004(13)
C75A 0.0242(15) 0.0189(15) 0.0169(14) 0.0030(13) -0.0059(12) 0.0043(13)
C76A 0.036(2) 0.0159(18) 0.0194(18) 0.0052(17) -0.0039(17) 0.0081(18)
C77A 0.042(2) 0.0152(19) 0.0208(19) 0.0026(17) -0.0048(18) -0.0011(19)
C78A 0.046(2) 0.0147(19) 0.0215(19) -0.0043(17) -0.0061(18) 0.0021(19)
C79A 0.046(2) 0.0168(19) 0.0196(18) -0.0071(17) -0.0104(18) -0.0070(19)
C80A 0.040(2) 0.025(2) 0.0227(19) -0.0014(18) -0.0116(18) -0.013(2)
Ni1P 0.0003(3) 0.0016(4) 0.0009(3) 0.0010(2) 0.0004(2) 0.0006(3)
N1P 0.0015(15) 0.0026(16) 0.0034(15) -0.0012(13) -0.0012(13) 0.0018(15)
N2P 0.0022(11) 0.0025(11) 0.0026(10) 0.0004(8) -0.0010(8) 0.0007(9)
N3P 0.0033(11) 0.0046(11) 0.0038(10) 0.0001(8) -0.0014(8) 0.0009(9)
N4P 0.0028(17) 0.0036(17) 0.0044(16) 0.0027(14) 0.0000(14) 0.0014(16)
C1P 0.0037(16) 0.0072(17) 0.0065(16) -0.0031(14) -0.0037(14) 0.0031(16)
C2P 0.0061(16) 0.0071(16) 0.0053(15) -0.0013(14) -0.0023(14) 0.0020(15)
C3P 0.0032(11) 0.0030(11) 0.0031(11) 0.0002(8) -0.0010(8) 0.0008(9)
C4P 0.0042(17) 0.0030(17) 0.0029(16) 0.0015(15) -0.0001(14) 0.0016(16)
C5P 0.0031(11) 0.0028(11) 0.0033(10) 0.0002(8) -0.0007(8) 0.0005(9)
C6P 0.0046(16) 0.0018(17) 0.0087(16) 0.0018(15) -0.0016(14) -0.0014(16)
C7P 0.0036(16) 0.0031(17) 0.0106(17) 0.0002(15) -0.0019(15) 0.0000(16)
C8P 0.0019(16) 0.0038(16) 0.0065(16) -0.0008(14) -0.0001(14) 0.0023(15)
C9P 0.0012(17) 0.0052(18) 0.0060(18) -0.0022(16) -0.0013(15) 0.0017(17)
C10P 0.0021(16) 0.0089(17) 0.0042(16) -0.0004(14) -0.0022(14) 0.0031(16)
C11P 0.0045(16) 0.0163(18) 0.0074(17) 0.0010(15) -0.0034(14) 0.0021(17)
C12P 0.0080(16) 0.0159(17) 0.0093(16) 0.0030(15) -0.0042(14) 0.0006(16)
C13P 0.0056(11) 0.0069(11) 0.0062(11) 0.0011(8) -0.0018(8) 0.0001(9)
C14P 0.0064(18) 0.0065(18) 0.0074(18) 0.0046(16) -0.0006(16) 0.0015(17)
C15P 0.0047(16) 0.0042(16) 0.0079(16) 0.0027(15) 0.0005(14) 0.0026(16)
C16P 0.0055(17) 0.0042(17) 0.0104(17) 0.0030(15) 0.0011(15) 0.0013(16)
C17P 0.0051(16) 0.0037(16) 0.0101(16) 0.0003(14) 0.0006(14) 0.0007(16)
C18P 0.0042(16) 0.0033(16) 0.0071(16) 0.0008(14) 0.0011(14) 0.0020(16)
C19P 0.0045(11) 0.0048(12) 0.0057(11) -0.0010(9) -0.0009(8) 0.0007(9)
C20P 0.0034(11) 0.0039(11) 0.0041(11) -0.0011(8) -0.0012(8) 0.0014(9)
C21P 0.006(2) 0.010(2) 0.011(2) -0.0041(18) -0.0072(18) 0.003(2)
C22P 0.008(3) 0.019(3) 0.029(3) -0.014(3) -0.009(2) 0.003(3)
C23P 0.0103(13) 0.0099(13) 0.0090(12) -0.0002(9) -0.0034(9) 0.0008(9)
C24P 0.027(3) 0.012(3) 0.015(3) 0.005(2) -0.010(2) 0.007(3)
C25P 0.010(2) 0.004(2) 0.013(2) 0.0042(18) -0.0035(18) -0.002(2)
C26P 0.016(3) 0.005(3) 0.023(3) 0.004(2) -0.008(2) 0.001(3)
C27P 0.007(2) 0.006(2) 0.018(2) -0.0009(19) -0.0061(18) -0.001(2)
C28P 0.017(3) 0.015(3) 0.036(3) -0.013(3) -0.015(3) 0.007(3)
C29P 0.007(2) 0.023(2) 0.009(2) 0.0005(19) -0.0068(18) 0.000(2)
C30P 0.021(3) 0.036(4) 0.014(3) -0.014(3) -0.008(2) 0.002(3)
C31P 0.0173(14) 0.0203(14) 0.0171(14) 0.0005(9) -0.0060(9) -0.0009(9)
C32P 0.021(3) 0.056(4) 0.019(3) 0.015(3) 0.001(3) -0.008(4)
C33P 0.013(2) 0.009(2) 0.012(2) 0.0025(19) 0.0012(19) 0.001(2)
C34P 0.028(3) 0.019(3) 0.006(3) 0.001(2) 0.008(2) -0.002(3)
C35P 0.0089(13) 0.0092(13) 0.0106(12) -0.0011(9) -0.0019(9) -0.0009(9)
C36P 0.010(3) 0.036(4) 0.018(3) -0.008(3) -0.005(2) 0.002(3)
C1S 0.039(5) 0.021(4) 0.035(5) -0.007(3) -0.013(4) 0.014(4)
C2S 0.048(6) 0.012(4) 0.067(7) -0.006(4) -0.035(5) 0.008(4)
C3S 0.024(4) 0.028(5) 0.054(6) 0.018(4) -0.023(4) -0.011(4)
C4S 0.020(4) 0.040(5) 0.015(3) 0.002(3) -0.012(3) 0.010(4)
C5S 0.030(4) 0.015(4) 0.020(4) 0.000(3) -0.012(3) 0.005(3)
C6S 0.024(4) 0.026(4) 0.017(3) 0.004(3) -0.005(3) 0.002(4)
C11S 0.051(6) 0.110(8) 0.055(6) -0.020(6) -0.005(5) 0.014(6)
C12S 0.061(6) 0.135(9) 0.064(6) 0.003(7) 0.005(6) 0.016(7)
C13S 0.070(7) 0.129(9) 0.077(7) 0.017(7) 0.002(6) 0.018(7)
C14S 0.050(6) 0.103(8) 0.065(6) -0.004(6) -0.007(5) 0.012(6)
C15S 0.047(5) 0.087(7) 0.052(5) -0.018(5) 0.001(5) 0.003(6)
C16S 0.049(5) 0.091(7) 0.057(6) -0.015(5) -0.004(5) 0.008(6)

loop_
_atom_type_symbol
_atom_type_description
_atom_type_scat_dispersion_real
_atom_type_scat_dispersion_imag
_atom_type_scat_source
C C 0.0060 0.0030 'International Tables Vol C Tables 4.2.6.8 and 6.1.1.4'
H H 0.0000 0.0000 'International Tables Vol C Tables 4.2.6.8 and 6.1.1.4'
N N 0.0110 0.0050 'International Tables Vol C Tables 4.2.6.8 and 6.1.1.4'
Sc Sc 0.3460 0.5980 'International Tables Vol C Tables 4.2.6.8 and 6.1.1.4'
Ni Ni 0.2510 1.6960 'International Tables Vol C Tables 4.2.6.8 and 6.1.1.4'
Dy Dy -0.3850 6.5330 'International Tables Vol C Tables 4.2.6.8 and 6.1.1.4'

loop_
_geom_angle_atom_site_label_1
_geom_angle_atom_site_label_2
_geom_angle_atom_site_label_3
_geom_angle
N1 Dy1 C22A 155.4(3)
N1 Dy1 C23A 163.0(3)
C22A Dy1 C23A 37.3(3)
N1 Dy1 C21A 133.6(3)
C22A Dy1 C21A 34.7(3)
C23A Dy1 C21A 63.3(3)
N1 Dy1 C24A 140.9(3)
C22A Dy1 C24A 63.5(3)
C23A Dy1 C24A 33.6(3)
C21A Dy1 C24A 72.9(3)
N1 Dy1 C62A 126.7(3)
C22A Dy1 C62A 33.2(3)
C23A Dy1 C62A 57.7(3)
C21A Dy1 C62A 57.9(3)
C24A Dy1 C62A 90.6(3)
N1 Dy1 C19A 127.3(3)
C22A Dy1 C19A 70.3(3)
C23A Dy1 C19A 58.0(3)
C21A Dy1 C19A 59.1(3)
C24A Dy1 C19A 32.3(3)
C62A Dy1 C19A 103.4(3)
N1 Dy1 C20A 125.6(3)
C22A Dy1 C20A 57.7(3)
C23A Dy1 C20A 68.5(3)
C21A Dy1 C20A 31.1(3)
C24A Dy1 C20A 58.8(2)
C62A Dy1 C20A 87.4(3)
C19A Dy1 C20A 32.7(2)
N1 Dy1 C28A 131.5(3)
C22A Dy1 C28A 56.3(3)
C23A Dy1 C28A 34.3(3)
C21A Dy1 C28A 90.3(3)
C24A Dy1 C28A 58.6(3)
C62A Dy1 C28A 53.4(3)
C19A Dy1 C28A 89.2(3)
C20A Dy1 C28A 102.4(3)
N1 Dy1 C29A 118.8(3)
C22A Dy1 C29A 53.6(3)
C23A Dy1 C29A 54.7(3)
C21A Dy1 C29A 86.1(3)
C24A Dy1 C29A 85.9(3)
C62A Dy1 C29A 31.4(2)
C19A Dy1 C29A 112.4(3)
C20A Dy1 C29A 111.1(3)
C28A Dy1 C29A 30.4(3)
N1 Dy1 C25A 114.4(3)
C22A Dy1 C25A 90.0(3)
C23A Dy1 C25A 54.0(3)
C21A Dy1 C25A 102.4(3)
C24A Dy1 C25A 29.7(2)
C62A Dy1 C25A 109.5(3)
C19A Dy1 C25A 51.3(2)
C20A Dy1 C25A 83.4(2)
C28A Dy1 C25A 61.0(3)
C29A Dy1 C25A 91.3(3)
N1 Dy1 C59A 107.5(2)
C22A Dy1 C59A 53.4(2)
C23A Dy1 C59A 88.8(2)
C21A Dy1 C59A 28.7(2)
C24A Dy1 C59A 101.5(2)
C62A Dy1 C59A 59.1(2)
C19A Dy1 C59A 83.0(2)
C20A Dy1 C59A 50.6(3)
C28A Dy1 C59A 107.6(2)
C29A Dy1 C59A 90.4(2)
C25A Dy1 C59A 130.7(2)
N1 Dy2 C38A 172.0(3)
N1 Dy2 C39A 150.1(3)
C38A Dy2 C39A 36.0(3)
N1 Dy2 C43A 143.2(3)
C38A Dy2 C43A 36.2(3)
C39A Dy2 C43A 63.2(3)
N1 Dy2 C37A 136.7(3)
C38A Dy2 C37A 35.7(3)
C39A Dy2 C37A 61.9(3)
C43A Dy2 C37A 58.1(3)
N1 Dy2 C42A 123.0(3)
C38A Dy2 C42A 60.7(3)
C39A Dy2 C42A 70.5(2)
C43A Dy2 C42A 32.1(3)
C37A Dy2 C42A 89.6(3)
N1 Dy2 C40A 128.4(3)
C38A Dy2 C40A 59.6(3)
C39A Dy2 C40A 32.5(3)
C43A Dy2 C40A 68.4(3)
C37A Dy2 C40A 92.4(3)
C42A Dy2 C40A 56.3(2)
N1 Dy2 C44A 119.1(3)
C38A Dy2 C44A 55.8(3)
C39A Dy2 C44A 90.6(3)
C43A Dy2 C44A 33.1(3)
C37A Dy2 C44A 53.5(3)
C42A Dy2 C44A 56.0(3)
C40A Dy2 C44A 101.5(2)
N1 Dy2 C34A 124.3(2)
C38A Dy2 C34A 58.4(3)
C39A Dy2 C34A 31.9(2)
C43A Dy2 C34A 92.4(3)
C37A Dy2 C34A 65.3(3)
C42A Dy2 C34A 102.1(2)
C40A Dy2 C34A 53.3(2)
C44A Dy2 C34A 112.5(3)
N1 Dy2 C45A 116.7(3)
C38A Dy2 C45A 55.5(3)
C39A Dy2 C45A 89.5(3)
C43A Dy2 C45A 55.0(3)
C37A Dy2 C45A 31.6(3)
C42A Dy2 C45A 84.6(3)
C40A Dy2 C45A 114.6(2)
C44A Dy2 C45A 31.2(3)
C34A Dy2 C45A 96.8(3)
N1 Dy2 C41A 118.4(3)
C38A Dy2 C41A 68.6(3)
C39A Dy2 C41A 57.8(3)
C43A Dy2 C41A 56.2(3)
C37A Dy2 C41A 104.1(3)
C42A Dy2 C41A 30.6(2)
C40A Dy2 C41A 30.9(2)
C44A Dy2 C41A 85.6(3)
C34A Dy2 C41A 83.9(2)
C45A Dy2 C41A 111.2(3)
N1 Dy2 C36A 115.9(3)
C38A Dy2 C36A 58.7(3)
C39A Dy2 C36A 67.6(3)
C43A Dy2 C36A 88.1(3)
C37A Dy2 C36A 30.6(3)
C42A Dy2 C36A 118.4(3)
C40A Dy2 C36A 99.6(2)
C44A Dy2 C36A 81.4(3)
C34A Dy2 C36A 52.6(3)
C45A Dy2 C36A 52.7(3)
C41A Dy2 C36A 123.5(2)
N1 Sc1 C8A 162.6(3)
N1 Sc1 C9A 147.8(3)
C8A Sc1 C9A 38.2(3)
N1 Sc1 C7A 146.6(3)
C8A Sc1 C7A 35.6(3)
C9A Sc1 C7A 65.6(3)
N1 Sc1 C4A 131.4(3)
C8A Sc1 C4A 63.8(3)
C9A Sc1 C4A 35.4(3)
C7A Sc1 C4A 72.5(3)
N1 Sc1 C6A 128.0(3)
C8A Sc1 C6A 63.9(3)
C9A Sc1 C6A 76.4(3)
C7A Sc1 C6A 34.7(3)
C4A Sc1 C6A 61.0(3)
N1 Sc1 C5A 124.2(3)
C8A Sc1 C5A 73.0(3)
C9A Sc1 C5A 62.5(4)
C7A Sc1 C5A 60.0(3)
C4A Sc1 C5A 33.2(3)
C6A Sc1 C5A 33.2(3)
N1 Sc1 C13A 128.2(3)
C8A Sc1 C13A 34.4(3)
C9A Sc1 C13A 61.9(3)
C7A Sc1 C13A 56.4(3)
C4A Sc1 C13A 95.1(3)
C6A Sc1 C13A 90.9(3)
C5A Sc1 C13A 107.2(3)
N1 Sc1 C10A 119.0(3)
C8A Sc1 C10A 59.4(3)
C9A Sc1 C10A 31.5(3)
C7A Sc1 C10A 93.3(3)
C4A Sc1 C10A 55.9(3)
C6A Sc1 C10A 107.7(3)
C5A Sc1 C10A 88.6(3)
C13A Sc1 C10A 64.4(3)
N1 Sc1 C57A 119.0(3)
C8A Sc1 C57A 53.9(3)
C9A Sc1 C57A 91.4(3)
C7A Sc1 C57A 32.1(3)
C4A Sc1 C57A 104.5(3)
C6A Sc1 C57A 56.3(3)
C5A Sc1 C57A 88.1(3)
C13A Sc1 C57A 51.3(3)
C10A Sc1 C57A 110.9(3)
N1 Sc1 C14A 112.1(3)
C8A Sc1 C14A 53.0(3)
C9A Sc1 C14A 88.6(3)
C7A Sc1 C14A 52.9(3)
C4A Sc1 C14A 116.4(3)
C6A Sc1 C14A 84.3(2)
C5A Sc1 C14A 112.9(2)
C13A Sc1 C14A 29.9(3)
C10A Sc1 C14A 94.2(3)
C57A Sc1 C14A 29.8(2)
N1 Sc1 Dy2 33.98(18)
C8A Sc1 Dy2 162.7(2)
C9A Sc1 Dy2 127.0(2)
C7A Sc1 Dy2 141.7(2)
C4A Sc1 Dy2 98.9(2)
C6A Sc1 Dy2 108.0(2)
C5A Sc1 Dy2 92.0(2)
C13A Sc1 Dy2 160.3(2)
C10A Sc1 Dy2 112.96(18)
C57A Sc1 Dy2 136.1(2)
C14A Sc1 Dy2 143.85(18)
Sc1 N1 Dy2 112.1(3)
Sc1 N1 Dy1 121.1(3)
Dy2 N1 Dy1 125.7(3)
Sc2 Dy3 Dy4 59.38(13)
Sc2 Dy4 Dy3 54.28(11)
Dy3 Sc2 Dy4 66.34(13)
C49A C1A C2A 123.4(8)
C49A C1A C5A 124.3(8)
C2A C1A C5A 104.8(9)
C3A C2A C42A 122.4(8)
C3A C2A C1A 109.9(7)
C42A C2A C1A 120.2(9)
C68A C3A C2A 121.5(7)
C68A C3A C4A 121.1(8)
C2A C3A C4A 107.3(8)
C5A C4A C9A 121.7(8)
C5A C4A C3A 108.5(8)
C9A C4A C3A 120.6(8)
C5A C4A Sc1 77.1(5)
C9A C4A Sc1 65.9(5)
C3A C4A Sc1 100.0(5)
C4A C5A C6A 123.2(8)
C4A C5A C1A 109.4(7)
C6A C5A C1A 118.8(9)
C4A C5A Sc1 69.8(4)
C6A C5A Sc1 73.2(4)
C1A C5A Sc1 101.0(5)
C50A C6A C5A 115.9(8)
C50A C6A C7A 120.0(8)
C5A C6A C7A 115.3(9)
C50A C6A Sc1 99.2(5)
C5A C6A Sc1 73.6(4)
C7A C6A Sc1 67.9(4)
C8A C7A C6A 121.7(7)
C8A C7A C57A 106.4(7)
C6A C7A C57A 116.6(9)
C8A C7A Sc1 66.1(4)
C6A C7A Sc1 77.4(4)
C57A C7A Sc1 88.3(4)
C7A C8A C13A 109.1(7)
C7A C8A C9A 121.3(8)
C13A C8A C9A 116.7(8)
C7A C8A Sc1 78.2(5)
C13A C8A Sc1 84.6(4)
C9A C8A Sc1 71.9(4)
C10A C9A C4A 116.4(7)
C10A C9A C8A 118.7(8)
C4A C9A C8A 116.3(9)
C10A C9A Sc1 92.3(5)
C4A C9A Sc1 78.7(5)
C8A C9A Sc1 69.9(5)
C9A C10A C69A 122.2(8)
C9A C10A C11A 121.8(8)
C69A C10A C11A 107.5(8)
C9A C10A Sc1 56.3(5)
C69A C10A Sc1 99.7(6)
C11A C10A Sc1 89.4(5)
C12A C11A C80A 121.3(8)
C12A C11A C10A 121.4(8)
C80A C11A C10A 108.1(7)
C17A C12A C11A 117.5(8)
C17A C12A C13A 119.3(8)
C11A C12A C13A 116.2(8)
C14A C13A C12A 117.8(8)
C14A C13A C8A 109.2(8)
C12A C13A C8A 124.8(7)
C14A C13A Sc1 87.7(5)
C12A C13A Sc1 92.8(4)
C8A C13A Sc1 61.0(4)
C13A C14A C15A 123.6(7)
C13A C14A C57A 106.4(7)
C15A C14A C57A 122.4(8)
C13A C14A Sc1 62.4(4)
C15A C14A Sc1 106.2(4)
C57A C14A Sc1 71.4(4)
C58A C15A C16A 118.2(7)
C58A C15A C14A 117.6(7)
C16A C15A C14A 117.3(8)
C15A C16A C20A 121.7(8)
C15A C16A C17A 119.2(7)
C20A C16A C17A 109.6(7)
C12A C17A C18A 121.0(8)
C12A C17A C16A 122.5(7)
C18A C17A C16A 108.1(8)
C79A C18A C17A 121.2(8)
C79A C18A C19A 122.3(8)
C17A C18A C19A 107.9(7)
C24A C19A C18A 122.4(7)
C24A C19A C20A 119.9(9)
C18A C19A C20A 108.8(7)
C24A C19A Dy1 69.2(5)
C18A C19A Dy1 99.5(4)
C20A C19A Dy1 73.7(4)
C21A C20A C16A 120.8(7)
C21A C20A C19A 124.2(8)
C16A C20A C19A 105.5(8)
C21A C20A Dy1 69.3(4)
C16A C20A Dy1 100.5(4)
C19A C20A Dy1 73.5(4)
C20A C21A C59A 118.1(7)
C20A C21A C22A 116.9(7)
C59A C21A C22A 117.0(8)
C20A C21A Dy1 79.6(4)
C59A C21A Dy1 95.0(4)
C22A C21A Dy1 67.3(4)
C62A C22A C21A 117.7(8)
C62A C22A C23A 109.6(7)
C21A C22A C23A 119.1(9)
C62A C22A Dy1 83.3(5)
C21A C22A Dy1 78.0(5)
C23A C22A Dy1 71.5(4)
C24A C23A C28A 119.7(7)
C24A C23A C22A 122.3(8)
C28A C23A C22A 104.1(8)
C24A C23A Dy1 78.6(5)
C28A C23A Dy1 82.8(5)
C22A C23A Dy1 71.2(4)
C23A C24A C19A 117.3(8)
C23A C24A C25A 118.1(8)
C19A C24A C25A 114.2(9)
C23A C24A Dy1 67.7(4)
C19A C24A Dy1 78.6(4)
C25A C24A Dy1 91.9(5)
C78A C25A C24A 122.7(8)
C78A C25A C26A 108.4(7)
C24A C25A C26A 120.7(9)
C78A C25A Dy1 99.6(5)
C24A C25A Dy1 58.4(4)
C26A C25A Dy1 87.2(5)
C27A C26A C76A 123.3(8)
C27A C26A C25A 121.9(8)
C76A C26A C25A 105.4(8)
C26A C27A C32A 118.1(8)
C26A C27A C28A 118.7(8)
C32A C27A C28A 115.5(9)
C29A C28A C27A 118.9(8)
C29A C28A C23A 109.8(7)
C27A C28A C23A 120.7(9)
C29A C28A Dy1 80.5(5)
C27A C28A Dy1 93.1(5)
C23A C28A Dy1 63.0(4)
C28A C29A C30A 124.7(8)
C28A C29A C62A 109.1(8)
C30A C29A C62A 118.4(8)
C28A C29A Dy1 69.0(5)
C30A C29A Dy1 103.3(5)
C62A C29A Dy1 68.2(5)
C63A C30A C31A 118.1(8)
C63A C30A C29A 119.9(7)
C31A C30A C29A 114.8(9)
C32A C31A C35A 110.5(7)
C32A C31A C30A 120.7(8)
C35A C31A C30A 119.9(8)
C31A C32A C27A 125.0(8)
C31A C32A C33A 106.2(7)
C27A C32A C33A 120.2(8)
C75A C33A C34A 121.1(7)
C75A C33A C32A 120.4(7)
C34A C33A C32A 110.2(8)
C33A C34A C39A 123.8(8)
C33A C34A C35A 105.5(7)
C39A C34A C35A 123.0(7)
C33A C34A Dy2 99.7(4)
C39A C34A Dy2 61.6(4)
C35A C34A Dy2 85.3(4)
C36A C35A C31A 122.1(8)
C36A C35A C34A 120.2(8)
C31A C35A C34A 107.6(7)
C36A C35A Dy2 71.1(5)
C31A C35A Dy2 104.9(5)
C34A C35A Dy2 65.5(4)
C35A C36A C37A 118.5(8)
C35A C36A C67A 117.7(8)
C37A C36A C67A 116.8(8)
C35A C36A Dy2 81.4(5)
C37A C36A Dy2 61.1(5)
C67A C36A Dy2 102.4(5)
C45A C37A C36A 118.1(8)
C45A C37A C38A 109.0(8)
C36A C37A C38A 122.4(8)
C45A C37A Dy2 83.7(5)
C36A C37A Dy2 88.3(5)
C38A C37A Dy2 65.2(4)
C39A C38A C43A 119.0(8)
C39A C38A C37A 117.8(7)
C43A C38A C37A 107.7(7)
C39A C38A Dy2 75.3(4)
C43A C38A Dy2 76.0(4)
C37A C38A Dy2 79.1(4)
C40A C39A C34A 113.8(7)
C40A C39A C38A 118.4(7)
C34A C39A C38A 117.7(7)
C40A C39A Dy2 83.5(4)
C34A C39A Dy2 86.5(4)
C38A C39A Dy2 68.7(4)
C39A C40A C74A 122.1(7)
C39A C40A C41A 122.5(7)
C74A C40A C41A 106.1(7)
C39A C40A Dy2 64.0(4)
C74A C40A Dy2 98.7(4)
C41A C40A Dy2 80.6(4)
C73A C41A C42A 122.5(7)
C73A C41A C40A 108.5(7)
C42A C41A C40A 118.2(8)
C73A C41A Dy2 102.3(4)
C42A C41A Dy2 68.6(4)
C40A C41A Dy2 68.5(4)
C43A C42A C2A 117.2(8)
C43A C42A C41A 120.1(7)
C2A C42A C41A 114.9(8)
C43A C42A Dy2 65.0(4)
C2A C42A Dy2 97.7(5)
C41A C42A Dy2 80.8(4)
C42A C43A C44A 119.5(8)
C42A C43A C38A 121.5(7)
C44A C43A C38A 106.1(8)
C42A C43A Dy2 82.9(5)
C44A C43A Dy2 82.8(4)
C38A C43A Dy2 67.9(4)
C49A C44A C45A 119.8(8)
C49A C44A C43A 121.9(9)
C45A C44A C43A 110.6(8)
C49A C44A Dy2 99.7(5)
C45A C44A Dy2 77.5(5)
C43A C44A Dy2 64.1(4)
C46A C45A C37A 123.6(9)
C46A C45A C44A 120.9(8)
C37A C45A C44A 106.7(8)
C46A C45A Dy2 102.2(5)
C37A C45A Dy2 64.7(5)
C44A C45A Dy2 71.4(5)
C66A C46A C45A 117.0(8)
C66A C46A C47A 120.0(8)
C45A C46A C47A 117.0(9)
C48A C47A C52A 109.2(9)
C48A C47A C46A 122.2(8)
C52A C47A C46A 118.8(9)
C47A C48A C49A 122.5(8)
C47A C48A C50A 111.2(8)
C49A C48A C50A 117.5(10)
C1A C49A C44A 117.1(8)
C1A C49A C48A 118.2(8)
C44A C49A C48A 117.3(9)
C6A C50A C51A 122.8(8)
C6A C50A C48A 125.3(8)
C51A C50A C48A 103.9(9)
C50A C51A C56A 119.5(9)
C50A C51A C52A 109.9(8)
C56A C51A C52A 120.9(8)
C53A C52A C47A 121.5(9)
C53A C52A C51A 122.5(8)
C47A C52A C51A 105.8(8)
C52A C53A C54A 116.9(9)
C52A C53A C65A 120.3(8)
C54A C53A C65A 116.0(9)
C53A C54A C55A 121.8(8)
C53A C54A C60A 120.0(8)
C55A C54A C60A 108.8(8)
C54A C55A C58A 106.8(7)
C54A C55A C56A 122.6(7)
C58A C55A C56A 121.5(8)
C57A C56A C55A 118.8(8)
C57A C56A C51A 118.6(8)
C55A C56A C51A 115.1(8)
C56A C57A C14A 118.0(7)
C56A C57A C7A 122.1(8)
C14A C57A C7A 108.9(8)
C56A C57A Sc1 97.8(5)
C14A C57A Sc1 78.8(4)
C7A C57A Sc1 59.7(4)
C15A C58A C55A 121.2(7)
C15A C58A C59A 121.1(7)
C55A C58A C59A 108.6(7)
C60A C59A C21A 124.1(7)
C60A C59A C58A 107.0(7)
C21A C59A C58A 120.1(8)
C60A C59A Dy1 89.0(4)
C21A C59A Dy1 56.3(4)
C58A C59A Dy1 100.0(4)
C59A C60A C54A 108.9(8)
C59A C60A C61A 119.3(8)
C54A C60A C61A 122.8(8)
C64A C61A C62A 118.8(8)
C64A C61A C60A 116.7(8)
C62A C61A C60A 117.6(9)
C61A C62A C22A 123.7(8)
C61A C62A C29A 120.2(8)
C22A C62A C29A 107.5(8)
C61A C62A Dy1 95.5(5)
C22A C62A Dy1 63.4(4)
C29A C62A Dy1 80.4(5)
C30A C63A C67A 122.4(8)
C30A C63A C64A 121.2(8)
C67A C63A C64A 106.6(8)
C65A C64A C61A 120.7(8)
C65A C64A C63A 109.2(8)
C61A C64A C63A 121.1(9)
C64A C65A C66A 108.1(8)
C64A C65A C53A 123.3(9)
C66A C65A C53A 118.0(9)
C46A C66A C67A 121.3(9)
C46A C66A C65A 121.2(9)
C67A C66A C65A 107.6(9)
C66A C67A C63A 108.4(8)
C66A C67A C36A 122.5(9)
C63A C67A C36A 119.7(9)
C3A C68A C69A 118.5(7)
C3A C68A C73A 117.4(9)
C69A C68A C73A 117.4(8)
C70A C69A C68A 120.4(8)
C70A C69A C10A 108.8(8)
C68A C69A C10A 121.0(9)
C69A C70A C71A 124.0(8)
C69A C70A C80A 108.6(7)
C71A C70A C80A 119.0(8)
C70A C71A C77A 120.7(8)
C70A C71A C72A 116.4(8)
C77A C71A C72A 115.0(8)
C74A C72A C71A 123.2(8)
C74A C72A C73A 107.8(7)
C71A C72A C73A 120.7(7)
C41A C73A C72A 108.8(7)
C41A C73A C68A 121.0(8)
C72A C73A C68A 120.8(8)
C75A C74A C72A 120.2(7)
C75A C74A C40A 121.9(8)
C72A C74A C40A 108.7(7)
C33A C75A C74A 117.3(7)
C33A C75A C76A 119.0(7)
C74A C75A C76A 117.0(8)
C77A C76A C26A 110.1(7)
C77A C76A C75A 120.3(7)
C26A C76A C75A 119.0(9)
C76A C77A C71A 123.9(8)
C76A C77A C78A 108.3(8)
C71A C77A C78A 119.5(8)
C25A C78A C79A 122.9(8)
C25A C78A C77A 107.8(8)
C79A C78A C77A 120.0(8)
C80A C79A C18A 117.8(8)
C80A C79A C78A 120.0(7)
C18A C79A C78A 115.4(9)
C79A C80A C11A 121.0(8)
C79A C80A C70A 120.5(8)
C11A C80A C70A 107.0(8)
N2P Ni1P N4P 177.74(19)
N2P Ni1P N1P 89.6(2)
N4P Ni1P N1P 90.2(2)
N2P Ni1P N3P 90.3(2)
N4P Ni1P N3P 89.8(2)
N1P Ni1P N3P 177.77(19)
C20P N1P C3P 104.8(5)
C20P N1P Ni1P 127.7(4)
C3P N1P Ni1P 127.5(4)
C5P N2P C8P 104.4(5)
C5P N2P Ni1P 128.7(4)
C8P N2P Ni1P 126.9(4)
C10P N3P C13P 104.9(5)
C10P N3P Ni1P 127.8(4)
C13P N3P Ni1P 127.2(4)
C15P N4P C18P 104.9(5)
C15P N4P Ni1P 128.3(4)
C18P N4P Ni1P 126.8(4)
C2P C1P C20P 106.8(5)
C2P C1P C21P 129.0(5)
C20P C1P C21P 124.0(6)
C1P C2P C3P 107.4(5)
C1P C2P C23P 128.5(6)
C3P C2P C23P 124.0(6)
C4P C3P N1P 125.2(5)
C4P C3P C2P 124.6(5)
N1P C3P C2P 110.3(5)
C3P C4P C5P 124.9(5)
C3P C4P H4P 117.5
C5P C4P H4P 117.5
N2P C5P C4P 124.0(6)
N2P C5P C6P 112.1(5)
C4P C5P C6P 123.8(5)
C7P C6P C5P 107.2(5)
C7P C6P C25P 128.3(6)
C5P C6P C25P 124.5(5)
C6P C7P C8P 105.5(5)
C6P C7P C27P 129.6(6)
C8P C7P C27P 124.9(5)
C9P C8P N2P 126.5(6)
C9P C8P C7P 122.7(6)
N2P C8P C7P 110.8(5)
C8P C9P C10P 123.2(6)
C8P C9P H9P 118.4
C10P C9P H9P 118.4
N3P C10P C9P 125.2(5)
N3P C10P C11P 112.0(5)
C9P C10P C11P 122.8(6)
C12P C11P C10P 105.6(6)
C12P C11P C29P 129.3(6)
C10P C11P C29P 125.0(6)
C11P C12P C13P 107.7(5)
C11P C12P C31P 128.4(6)
C13P C12P C31P 123.8(6)
C14P C13P N3P 125.8(6)
C14P C13P C12P 124.4(6)
N3P C13P C12P 109.7(6)
C13P C14P C15P 124.4(6)
C13P C14P H14P 117.8
C15P C14P H14P 117.8
N4P C15P C14P 124.5(6)
N4P C15P C16P 111.3(5)
C14P C15P C16P 124.1(6)
C17P C16P C15P 107.4(5)
C17P C16P C33P 127.2(6)
C15P C16P C33P 125.4(6)
C16P C17P C18P 105.3(6)
C16P C17P C35P 129.0(6)
C18P C17P C35P 125.7(5)
C19P C18P N4P 126.5(6)
C19P C18P C17P 122.4(6)
N4P C18P C17P 111.0(5)
C20P C19P C18P 123.3(6)
C20P C19P H19P 118.3
C18P C19P H19P 118.3
C19P C20P N1P 125.5(5)
C19P C20P C1P 123.8(6)
N1P C20P C1P 110.8(5)
C1P C21P C22P 111.3(5)
C1P C21P H21A 109.4
C22P C21P H21A 109.4
C1P C21P H21B 109.4
C22P C21P H21B 109.4
H21A C21P H21B 108.0
C21P C22P H22A 109.5
C21P C22P H22B 109.5
H22A C22P H22B 109.5
C21P C22P H22C 109.5
H22A C22P H22C 109.5
H22B C22P H22C 109.5
C2P C23P C24P 112.9(5)
C2P C23P H23A 109.0
C24P C23P H23A 109.0
C2P C23P H23B 109.0
C24P C23P H23B 109.0
H23A C23P H23B 107.8
C23P C24P H24A 109.5
C23P C24P H24B 109.5
H24A C24P H24B 109.5
C23P C24P H24C 109.5
H24A C24P H24C 109.5
H24B C24P H24C 109.5
C6P C25P C26P 113.1(5)
C6P C25P H25A 109.0
C26P C25P H25A 109.0
C6P C25P H25B 109.0
C26P C25P H25B 109.0
H25A C25P H25B 107.8
C25P C26P H26A 109.5
C25P C26P H26B 109.5
H26A C26P H26B 109.5
C25P C26P H26C 109.5
H26A C26P H26C 109.5
H26B C26P H26C 109.5
C7P C27P C28P 112.4(5)
C7P C27P H27A 109.1
C28P C27P H27A 109.1
C7P C27P H27B 109.1
C28P C27P H27B 109.1
H27A C27P H27B 107.9
C27P C28P H28A 109.5
C27P C28P H28B 109.5
H28A C28P H28B 109.5
C27P C28P H28C 109.5
H28A C28P H28C 109.5
H28B C28P H28C 109.5
C11P C29P C30P 113.1(5)
C11P C29P H29A 109.0
C30P C29P H29A 109.0
C11P C29P H29B 109.0
C30P C29P H29B 109.0
H29A C29P H29B 107.8
C29P C30P H30A 109.5
C29P C30P H30B 109.5
H30A C30P H30B 109.5
C29P C30P H30C 109.5
H30A C30P H30C 109.5
H30B C30P H30C 109.5
C12P C31P C32P 112.1(6)
C12P C31P H31A 109.2
C32P C31P H31A 109.2
C12P C31P H31B 109.2
C32P C31P H31B 109.2
H31A C31P H31B 107.9
C31P C32P H32A 109.5
C31P C32P H32B 109.5
H32A C32P H32B 109.5
C31P C32P H32C 109.5
H32A C32P H32C 109.5
H32B C32P H32C 109.5
C16P C33P C34P 113.3(5)
C16P C33P H33A 108.9
C34P C33P H33A 108.9
C16P C33P H33B 108.9
C34P C33P H33B 108.9
H33A C33P H33B 107.7
C33P C34P H34A 109.5
C33P C34P H34B 109.5
H34A C34P H34B 109.5
C33P C34P H34C 109.5
H34A C34P H34C 109.5
H34B C34P H34C 109.5
C17P C35P C36P 113.2(6)
C17P C35P H35A 108.9
C36P C35P H35A 108.9
C17P C35P H35B 108.9
C36P C35P H35B 108.9
H35A C35P H35B 107.8
C35P C36P H36A 109.5
C35P C36P H36B 109.5
H36A C36P H36B 109.5
C35P C36P H36C 109.5
H36A C36P H36C 109.5
H36B C36P H36C 109.5
C2S C1S C6S 120.0
C2S C1S H1S 120.0
C6S C1S H1S 120.0
C3S C2S C1S 120.0
C3S C2S H2S 120.0
C1S C2S H2S 120.0
C2S C3S C4S 120.0
C2S C3S H3S 120.0
C4S C3S H3S 120.0
C5S C4S C3S 120.0
C5S C4S H4S 120.0
C3S C4S H4S 120.0
C4S C5S C6S 120.0
C4S C5S H5S 120.0
C6S C5S H5S 120.0
C5S C6S C1S 120.0
C5S C6S H6S 120.0
C1S C6S H6S 120.0
C12S C11S C16S 120.0
C12S C11S H11S 120.0
C16S C11S H11S 120.0
C13S C12S C11S 120.0
C13S C12S H12S 120.0
C11S C12S H12S 120.0
C12S C13S C14S 120.0
C12S C13S H13S 120.0
C14S C13S H13S 120.0
C15S C14S C13S 120.0
C15S C14S H14S 120.0
C13S C14S H14S 120.0
C16S C15S C14S 120.0
C16S C15S H15S 120.0
C14S C15S H15S 120.0
C15S C16S C11S 120.0
C15S C16S H16S 120.0
C11S C16S H16S 120.0

loop_
_geom_bond_atom_site_label_1
_geom_bond_atom_site_label_2
_geom_bond_distance
Dy1 N1 2.078(6)
Dy1 C22A 2.359(8)
Dy1 C23A 2.365(8)
Dy1 C21A 2.501(7)
Dy1 C24A 2.505(8)
Dy1 C62A 2.620(9)
Dy1 C19A 2.627(8)
Dy1 C20A 2.630(7)
Dy1 C28A 2.633(8)
Dy1 C29A 2.782(8)
Dy1 C25A 2.940(8)
Dy1 C59A 2.995(7)
Dy2 N1 1.965(6)
Dy2 C38A 2.310(7)
Dy2 C39A 2.398(7)
Dy2 C43A 2.420(7)
Dy2 C37A 2.500(9)
Dy2 C42A 2.650(8)
Dy2 C40A 2.651(7)
Dy2 C44A 2.668(8)
Dy2 C34A 2.723(7)
Dy2 C45A 2.749(9)
Dy2 C41A 2.810(8)
Dy2 C36A 2.853(9)
Sc1 N1 1.960(7)
Sc1 C8A 2.238(8)
Sc1 C9A 2.267(9)
Sc1 C7A 2.396(7)
Sc1 C4A 2.435(8)
Sc1 C6A 2.524(8)
Sc1 C5A 2.530(8)
Sc1 C13A 2.548(8)
Sc1 C10A 2.723(9)
Sc1 C57A 2.775(8)
Sc1 C14A 2.872(7)
Dy3 Sc2 3.194(6)
Dy3 Dy4 3.604(2)
Dy4 Sc2 3.386(7)
C1A C49A 1.339(15)
C1A C2A 1.472(12)
C1A C5A 1.483(13)
C2A C3A 1.434(14)
C2A C42A 1.435(11)
C3A C68A 1.394(13)
C3A C4A 1.466(11)
C4A C5A 1.421(15)
C4A C9A 1.440(13)
C5A C6A 1.445(12)
C6A C50A 1.377(15)
C6A C7A 1.474(13)
C7A C8A 1.426(14)
C7A C57A 1.475(12)
C8A C13A 1.447(12)
C8A C9A 1.475(11)
C9A C10A 1.423(13)
C10A C69A 1.432(11)
C10A C11A 1.440(13)
C11A C12A 1.426(12)
C11A C80A 1.430(12)
C12A C17A 1.401(12)
C12A C13A 1.435(12)
C13A C14A 1.435(12)
C14A C15A 1.443(11)
C14A C57A 1.457(12)
C15A C58A 1.379(12)
C15A C16A 1.417(10)
C16A C20A 1.448(12)
C16A C17A 1.459(12)
C17A C18A 1.431(11)
C18A C79A 1.423(11)
C18A C19A 1.457(13)
C19A C24A 1.431(12)
C19A C20A 1.482(11)
C20A C21A 1.383(14)
C21A C59A 1.445(11)
C21A C22A 1.455(11)
C22A C62A 1.445(14)
C22A C23A 1.511(12)
C23A C24A 1.414(15)
C23A C28A 1.495(13)
C24A C25A 1.457(12)
C25A C78A 1.422(14)
C25A C26A 1.473(12)
C26A C27A 1.363(14)
C26A C76A 1.432(12)
C27A C32A 1.451(12)
C27A C28A 1.458(12)
C28A C29A 1.428(14)
C29A C30A 1.466(13)
C29A C62A 1.469(11)
C30A C63A 1.380(14)
C30A C31A 1.445(11)
C31A C32A 1.398(13)
C31A C35A 1.441(12)
C32A C33A 1.453(11)
C33A C75A 1.392(13)
C33A C34A 1.442(11)
C34A C39A 1.442(11)
C34A C35A 1.460(12)
C35A C36A 1.391(13)
C36A C37A 1.453(13)
C36A C67A 1.454(12)
C37A C45A 1.449(12)
C37A C38A 1.486(13)
C38A C39A 1.456(11)
C38A C43A 1.472(12)
C39A C40A 1.434(12)
C40A C74A 1.449(11)
C40A C41A 1.464(10)
C41A C73A 1.410(13)
C41A C42A 1.450(11)
C42A C43A 1.419(14)
C43A C44A 1.470(12)
C44A C49A 1.440(13)
C44A C45A 1.457(14)
C45A C46A 1.437(13)
C46A C66A 1.403(15)
C46A C47A 1.444(13)
C47A C48A 1.365(15)
C47A C52A 1.436(12)
C48A C49A 1.446(12)
C48A C50A 1.472(13)
C50A C51A 1.431(13)
C51A C56A 1.445(12)
C51A C52A 1.463(14)
C52A C53A 1.390(14)
C53A C54A 1.419(13)
C53A C65A 1.455(14)
C54A C55A 1.431(12)
C54A C60A 1.433(12)
C55A C58A 1.432(11)
C55A C56A 1.433(11)
C56A C57A 1.412(14)
C58A C59A 1.462(10)
C59A C60A 1.407(13)
C60A C61A 1.434(12)
C61A C64A 1.417(13)
C61A C62A 1.433(13)
C63A C67A 1.441(14)
C63A C64A 1.442(12)
C64A C65A 1.397(14)
C65A C66A 1.448(13)
C66A C67A 1.420(13)
C68A C69A 1.415(13)
C68A C73A 1.448(11)
C69A C70A 1.401(13)
C70A C71A 1.418(12)
C70A C80A 1.452(12)
C71A C77A 1.418(13)
C71A C72A 1.431(12)
C72A C74A 1.429(12)
C72A C73A 1.437(12)
C74A C75A 1.424(11)
C75A C76A 1.455(11)
C76A C77A 1.405(13)
C77A C78A 1.436(11)
C78A C79A 1.428(12)
C79A C80A 1.394(13)
Ni1P N2P 1.957(5)
Ni1P N4P 1.961(5)
Ni1P N1P 1.966(5)
Ni1P N3P 1.968(5)
N1P C20P 1.377(8)
N1P C3P 1.387(7)
N2P C5P 1.365(7)
N2P C8P 1.385(8)
N3P C10P 1.367(8)
N3P C13P 1.378(8)
N4P C15P 1.366(7)
N4P C18P 1.375(8)
C1P C2P 1.332(10)
C1P C20P 1.458(8)
C1P C21P 1.511(8)
C2P C3P 1.454(8)
C2P C23P 1.509(8)
C3P C4P 1.343(10)
C4P C5P 1.394(8)
C4P H4P 0.9300
C5P C6P 1.429(10)
C6P C7P 1.360(8)
C6P C25P 1.504(8)
C7P C8P 1.464(8)
C7P C27P 1.493(9)
C8P C9P 1.363(8)
C9P C10P 1.393(9)
C9P H9P 0.9300
C10P C11P 1.443(8)
C11P C12P 1.346(11)
C11P C29P 1.507(9)
C12P C13P 1.456(9)
C12P C31P 1.514(9)
C13P C14P 1.351(10)
C14P C15P 1.388(9)
C14P H14P 0.9300
C15P C16P 1.445(10)
C16P C17P 1.353(9)
C16P C33P 1.504(8)
C17P C18P 1.470(9)
C17P C35P 1.494(10)
C18P C19P 1.375(8)
C19P C20P 1.367(9)
C19P H19P 0.9300
C21P C22P 1.525(9)
C21P H21A 0.9700
C21P H21B 0.9700
C22P H22A 0.9600
C22P H22B 0.9600
C22P H22C 0.9600
C23P C24P 1.539(9)
C23P H23A 0.9700
C23P H23B 0.9700
C24P H24A 0.9600
C24P H24B 0.9600
C24P H24C 0.9600
C25P C26P 1.532(8)
C25P H25A 0.9700
C25P H25B 0.9700
C26P H26A 0.9600
C26P H26B 0.9600
C26P H26C 0.9600
C27P C28P 1.539(9)
C27P H27A 0.9700
C27P H27B 0.9700
C28P H28A 0.9600
C28P H28B 0.9600
C28P H28C 0.9600
C29P C30P 1.542(10)
C29P H29A 0.9700
C29P H29B 0.9700
C30P H30A 0.9600
C30P H30B 0.9600
C30P H30C 0.9600
C31P C32P 1.532(11)
C31P H31A 0.9700
C31P H31B 0.9700
C32P H32A 0.9600
C32P H32B 0.9600
C32P H32C 0.9600
C33P C34P 1.513(9)
C33P H33A 0.9700
C33P H33B 0.9700
C34P H34A 0.9600
C34P H34B 0.9600
C34P H34C 0.9600
C35P C36P 1.523(9)
C35P H35A 0.9700
C35P H35B 0.9700
C36P H36A 0.9600
C36P H36B 0.9600
C36P H36C 0.9600
C1S C2S 1.3900
C1S C6S 1.3900
C1S H1S 0.9300
C2S C3S 1.3900
C2S H2S 0.9300
C3S C4S 1.3900
C3S H3S 0.9300
C4S C5S 1.3900
C4S H4S 0.9300
C5S C6S 1.3900
C5S H5S 0.9300
C6S H6S 0.9300
C11S C12S 1.3900
C11S C16S 1.3900
C11S H11S 0.9300
C12S C13S 1.3900
C12S H12S 0.9300
C13S C14S 1.3900
C13S H13S 0.9300
C14S C15S 1.3900
C14S H14S 0.9300
C15S C16S 1.3900
C15S H15S 0.9300
C16S H16S 0.9300
